data_2237180
loop_
_publ_author_name
'Thanigaimani, Kaliyaperumal'
'Farhadikoutenaei, Abbas'
'Arshad, Suhana'
'Razak, Ibrahim Abdul'

_publ_section_title
;
 2-Amino-5-methylpyridinium 2-hydroxy-5-chlorobenzoate
;
_journal_coeditor_code IS5232
_journal_issue 1
_journal_name_full 'Acta Crystallographica Section E'
_journal_page_first o132
_journal_page_last o133
_journal_paper_doi 10.1107/S160053681205101X
_journal_volume 69
_journal_year 2013
_chemical_formula_iupac 'C6 H9 N2 +, C7 H4 Cl O3 -'
_chemical_formula_moiety 'C6 H9 N2 +, C7 H4 Cl O3 -'
_chemical_formula_sum 'C13 H13 Cl N2 O3'
_chemical_formula_weight 280.70
_chemical_name_common
;
2-Amino-5-methylpyridinium 5-chlorosalicylate
;
_chemical_name_systematic
;
2-Amino-5-methylpyridinium 2-hydroxy-5-chlorobenzoate
;
_space_group_IT_number 4
_symmetry_cell_setting monoclinic
_symmetry_space_group_name_Hall 'P 2yb'
_symmetry_space_group_name_H-M 'P 1 21 1'
_atom_sites_solution_hydrogens geom
_atom_sites_solution_primary direct
_atom_sites_solution_secondary difmap
_audit_creation_method SHELXL-97
_cell_angle_alpha 90.00
_cell_angle_beta 90.415(16)
_cell_angle_gamma 90.00
_cell_formula_units_Z 2
_cell_length_a 9.004(7)
_cell_length_b 5.767(5)
_cell_length_c 12.617(10)
_cell_measurement_reflns_used 1722
_cell_measurement_temperature 100.0(10)
_cell_measurement_theta_max 29.73
_cell_measurement_theta_min 2.77
_cell_volume 655.1(9)
_computing_cell_refinement 'SAINT (Bruker, 2009)'
_computing_data_collection 'APEX2 (Bruker, 2009)'
_computing_data_reduction 'SAINT (Bruker, 2009)'
_computing_molecular_graphics 'SHELXTL (Sheldrick, 2008)'
_computing_publication_material
;
SHELXTL (Sheldrick, 2008) and PLATON (Spek, 2009)
;
_computing_structure_refinement 'SHELXTL (Sheldrick, 2008)'
_computing_structure_solution 'SHELXTL (Sheldrick, 2008)'
_diffrn_ambient_temperature 100.0(10)
_diffrn_measured_fraction_theta_full 0.987
_diffrn_measured_fraction_theta_max 0.987
_diffrn_measurement_device_type
;
Bruker SMART APEXII Duo CCD area-detector
;
_diffrn_measurement_method '\f and \w scans'
_diffrn_radiation_monochromator graphite
_diffrn_radiation_source 'fine-focus sealed tube'
_diffrn_radiation_type MoK\a
_diffrn_radiation_wavelength 0.71073
_diffrn_reflns_av_R_equivalents 0.0605
_diffrn_reflns_av_sigmaI/netI 0.0753
_diffrn_reflns_limit_h_max 10
_diffrn_reflns_limit_h_min -10
_diffrn_reflns_limit_k_max 6
_diffrn_reflns_limit_k_min -6
_diffrn_reflns_limit_l_max 15
_diffrn_reflns_limit_l_min -14
_diffrn_reflns_number 4785
_diffrn_reflns_theta_full 25.00
_diffrn_reflns_theta_max 25.00
_diffrn_reflns_theta_min 1.61
_diffrn_standards_number 0
_exptl_absorpt_coefficient_mu 0.297
_exptl_absorpt_correction_T_max 0.9787
_exptl_absorpt_correction_T_min 0.8765
_exptl_absorpt_correction_type multi-scan
_exptl_absorpt_process_details '(<i>SADABS</i>; Bruker, 2009)'
_exptl_crystal_colour colourless
_exptl_crystal_density_diffrn 1.423
_exptl_crystal_density_method 'not measured'
_exptl_crystal_description block
_exptl_crystal_F_000 292
_exptl_crystal_size_max 0.46
_exptl_crystal_size_mid 0.18
_exptl_crystal_size_min 0.07
_refine_diff_density_max 0.469
_refine_diff_density_min -0.440
_refine_ls_abs_structure_details 'Flack (1983), 941 Friedel pairs'
_refine_ls_abs_structure_Flack 0.09(16)
_refine_ls_extinction_method none
_refine_ls_goodness_of_fit_ref 1.014
_refine_ls_hydrogen_treatment mixed
_refine_ls_matrix_type full
_refine_ls_number_parameters 189
_refine_ls_number_reflns 2204
_refine_ls_number_restraints 2
_refine_ls_restrained_S_all 1.014
_refine_ls_R_factor_all 0.1005
_refine_ls_R_factor_gt 0.0733
_refine_ls_shift/su_max 0.001
_refine_ls_shift/su_mean 0.000
_refine_ls_structure_factor_coef Fsqd
_refine_ls_weighting_details 'calc w=1/[\s^2^(Fo^2^)+(0.1249P)^2^+0.0000P] where P=(Fo^2^+2Fc^2^)/3'
_refine_ls_weighting_scheme calc
_refine_ls_wR_factor_gt 0.1743
_refine_ls_wR_factor_ref 0.2012
_reflns_number_gt 1539
_reflns_number_total 2204
_reflns_threshold_expression I>2\s(I)
_cod_data_source_file is5232.cif
_cod_data_source_block I
_cod_original_cell_volume 655.2(9)
_cod_original_sg_symbol_H-M 'P 21'
_cod_database_code 2237180
_cod_database_fobs_code 2237180

loop_
_symmetry_equiv_pos_as_xyz
'x, y, z'
'-x, y+1/2, -z'

loop_
_atom_site_type_symbol
_atom_site_label
_atom_site_fract_x
_atom_site_fract_y
_atom_site_fract_z
_atom_site_U_iso_or_equiv
_atom_site_adp_type
_atom_site_calc_flag
_atom_site_refinement_flags
_atom_site_occupancy
_atom_site_symmetry_multiplicity
Cl Cl1 0.49320(17) 0.7884(3) 0.59756(12) 0.0882(6) Uani d . 1 1
O O1 0.1352(4) 0.0724(8) 0.6317(2) 0.0718(11) Uani d . 1 1
O O2 0.1487(4) -0.0555(7) 0.7972(2) 0.0665(10) Uani d . 1 1
O O3 0.3088(5) 0.1483(9) 0.9319(3) 0.0809(13) Uani d . 1 1
N N1 0.9568(5) 0.6055(9) 0.7468(3) 0.0581(11) Uani d . 1 1
N N2 0.9360(7) 0.7221(10) 0.5745(4) 0.0730(15) Uani d D 1 1
C C1 0.8976(5) 0.5709(10) 0.6496(3) 0.0555(13) Uani d . 1 1
C C2 0.8031(5) 0.3909(10) 0.6344(4) 0.0613(15) Uani d . 1 1
H H2A 0.7593 0.3646 0.5667 0.074 Uiso calc R 1 1
C C3 0.7716(6) 0.2485(12) 0.7170(4) 0.0724(17) Uani d . 1 1
H H3A 0.7049 0.1232 0.7056 0.087 Uiso calc R 1 1
C C4 0.8336(6) 0.2786(13) 0.8183(4) 0.0683(14) Uani d . 1 1
C C5 0.9247(6) 0.4608(11) 0.8286(4) 0.0622(14) Uani d . 1 1
H H5A 0.9688 0.4902 0.8959 0.075 Uiso calc R 1 1
C C6 0.8003(8) 0.1215(15) 0.9103(5) 0.093(2) Uani d . 1 1
H H6A 0.8451 0.1854 0.9750 0.139 Uiso calc R 1 1
H H6B 0.8416 -0.0328 0.8966 0.139 Uiso calc R 1 1
H H6C 0.6925 0.1096 0.9191 0.139 Uiso calc R 1 1
C C7 0.3500(5) 0.2962(12) 0.8536(3) 0.0604(13) Uani d . 1 1
C C8 0.4479(6) 0.4684(11) 0.8751(4) 0.0681(16) Uani d . 1 1
H H8A 0.4865 0.4834 0.9450 0.082 Uiso calc R 1 1
C C9 0.4933(6) 0.6238(11) 0.7977(4) 0.0666(15) Uani d . 1 1
H H9A 0.5615 0.7446 0.8138 0.080 Uiso calc R 1 1
C C10 0.4360(5) 0.5971(11) 0.6960(4) 0.0620(13) Uani d . 1 1
C C11 0.3378(6) 0.4262(11) 0.6724(4) 0.0581(13) Uani d . 1 1
H H11A 0.3005 0.4116 0.6021 0.070 Uiso calc R 1 1
C C12 0.2916(5) 0.2732(11) 0.7495(3) 0.0507(11) Uani d . 1 1
C C13 0.1848(5) 0.0861(11) 0.7244(3) 0.0579(13) Uani d . 1 1
H H1N1 1.019(6) 0.735(11) 0.754(4) 0.070(17) Uiso d . 1 1
H H1N2 0.985(6) 0.846(7) 0.587(5) 0.09(3) Uiso d D 1 1
H H2N2 0.888(7) 0.705(14) 0.517(5) 0.09(2) Uiso d . 1 1
H H1O3 0.225(7) 0.071(13) 0.909(5) 0.083(19) Uiso d . 1 1

loop_
_atom_site_aniso_label
_atom_site_aniso_U_11
_atom_site_aniso_U_22
_atom_site_aniso_U_33
_atom_site_aniso_U_12
_atom_site_aniso_U_13
_atom_site_aniso_U_23
Cl1 0.0888(9) 0.0908(11) 0.0850(10) -0.0173(9) 0.0112(7) 0.0067(10)
O1 0.076(2) 0.099(3) 0.0404(16) -0.016(2) -0.0140(14) -0.001(2)
O2 0.076(2) 0.080(3) 0.0430(16) -0.011(2) -0.0066(14) 0.0066(19)
O3 0.103(3) 0.103(4) 0.0371(17) -0.013(3) -0.0145(17) 0.0037(19)
N1 0.066(2) 0.068(3) 0.0402(19) -0.005(2) -0.0016(16) -0.002(2)
N2 0.095(3) 0.082(4) 0.042(2) -0.012(3) -0.009(2) -0.009(2)
C1 0.058(3) 0.070(4) 0.038(2) 0.004(3) 0.0016(19) -0.005(3)
C2 0.067(3) 0.073(4) 0.044(2) -0.004(3) -0.003(2) -0.010(3)
C3 0.070(3) 0.077(5) 0.070(3) -0.010(3) 0.004(2) -0.014(3)
C4 0.067(3) 0.079(4) 0.059(3) 0.004(3) 0.007(2) -0.002(3)
C5 0.076(3) 0.072(4) 0.038(2) 0.003(3) 0.001(2) 0.002(2)
C6 0.108(5) 0.098(5) 0.072(3) -0.003(4) 0.014(3) 0.017(4)
C7 0.058(3) 0.083(4) 0.040(2) 0.003(3) -0.0017(18) -0.006(3)
C8 0.070(3) 0.087(5) 0.047(2) -0.002(3) -0.007(2) -0.016(3)
C9 0.063(3) 0.068(4) 0.069(3) 0.000(3) 0.003(2) -0.018(3)
C10 0.053(2) 0.075(4) 0.058(3) -0.005(3) 0.005(2) -0.004(3)
C11 0.064(3) 0.069(3) 0.042(2) 0.003(3) 0.0054(19) -0.008(2)
C12 0.048(2) 0.068(3) 0.036(2) 0.010(3) -0.0010(15) -0.009(3)
C13 0.060(3) 0.069(4) 0.044(2) 0.000(3) -0.0012(19) 0.005(3)

loop_
_atom_type_symbol
_atom_type_description
_atom_type_scat_dispersion_real
_atom_type_scat_dispersion_imag
_atom_type_scat_source
C C 0.0033 0.0016 'International Tables Vol C Tables 4.2.6.8 and 6.1.1.4'
H H 0.0000 0.0000 'International Tables Vol C Tables 4.2.6.8 and 6.1.1.4'
N N 0.0061 0.0033 'International Tables Vol C Tables 4.2.6.8 and 6.1.1.4'
O O 0.0106 0.0060 'International Tables Vol C Tables 4.2.6.8 and 6.1.1.4'
Cl Cl 0.1484 0.1585 'International Tables Vol C Tables 4.2.6.8 and 6.1.1.4'

loop_
_geom_angle_atom_site_label_1
_geom_angle_atom_site_label_2
_geom_angle_atom_site_label_3
_geom_angle
C7 O3 H1O3 107(4)
C1 N1 C5 120.9(5)
C1 N1 H1N1 116(3)
C5 N1 H1N1 123(3)
C1 N2 H1N2 124(4)
C1 N2 H2N2 114(5)
H1N2 N2 H2N2 121(7)
N2 C1 N1 116.5(5)
N2 C1 C2 124.5(4)
N1 C1 C2 119.0(5)
C1 C2 C3 119.3(5)
C1 C2 H2A 120.4
C3 C2 H2A 120.4
C2 C3 C4 122.7(6)
C2 C3 H3A 118.6
C4 C3 H3A 118.6
C5 C4 C3 115.1(5)
C5 C4 C6 121.6(5)
C3 C4 C6 123.3(6)
C4 C5 N1 122.9(5)
C4 C5 H5A 118.6
N1 C5 H5A 118.6
C4 C6 H6A 109.5
C4 C6 H6B 109.5
H6A C6 H6B 109.5
C4 C6 H6C 109.5
H6A C6 H6C 109.5
H6B C6 H6C 109.5
C8 C7 O3 119.7(4)
C8 C7 C12 119.4(5)
O3 C7 C12 120.9(5)
C7 C8 C9 121.8(4)
C7 C8 H8A 119.1
C9 C8 H8A 119.1
C10 C9 C8 118.0(5)
C10 C9 H9A 121.0
C8 C9 H9A 121.0
C11 C10 C9 121.4(5)
C11 C10 Cl1 120.0(4)
C9 C10 Cl1 118.6(5)
C10 C11 C12 120.6(4)
C10 C11 H11A 119.7
C12 C11 H11A 119.7
C11 C12 C7 118.8(5)
C11 C12 C13 121.0(4)
C7 C12 C13 120.2(5)
O1 C13 O2 122.9(5)
O1 C13 C12 118.3(4)
O2 C13 C12 118.8(4)

loop_
_geom_bond_atom_site_label_1
_geom_bond_atom_site_label_2
_geom_bond_distance
Cl1 C10 1.742(6)
O1 C13 1.251(5)
O2 C13 1.273(6)
O3 C7 1.359(7)
O3 H1O3 0.92(7)
N1 C1 1.349(6)
N1 C5 1.359(7)
N1 H1N1 0.94(6)
N2 C1 1.335(7)
N2 H1N2 0.853(10)
N2 H2N2 0.85(7)
C1 C2 1.355(8)
C2 C3 1.358(8)
C2 H2A 0.9500
C3 C4 1.403(8)
C3 H3A 0.9500
C4 C5 1.339(9)
C4 C6 1.504(9)
C5 H5A 0.9500
C6 H6A 0.9800
C6 H6B 0.9800
C6 H6C 0.9800
C7 C8 1.354(9)
C7 C12 1.417(6)
C8 C9 1.389(8)
C8 H8A 0.9500
C9 C10 1.388(7)
C9 H9A 0.9500
C10 C11 1.356(8)
C11 C12 1.380(8)
C11 H11A 0.9500
C12 C13 1.478(8)

loop_
_geom_hbond_atom_site_label_D
_geom_hbond_atom_site_label_H
_geom_hbond_atom_site_label_A
_geom_hbond_site_symmetry_A
_geom_hbond_distance_DH
_geom_hbond_distance_HA
_geom_hbond_distance_DA
_geom_hbond_angle_DHA
_geom_hbond_publ_flag
O3 H1O3 O2 . 0.92(6) 1.73(7) 2.512(6) 141(6) yes
N1 H1N1 O2 1_665 0.94(6) 1.76(6) 2.683(7) 166(5) yes
N2 H1N2 O1 1_665 0.85(5) 1.96(5) 2.793(8) 165(4) yes
N2 H2N2 O1 2_656 0.85(6) 2.04(7) 2.811(6) 152(7) yes
C8 H8A O3 2_657 0.95 2.58 3.425(7) 148 yes

loop_
_geom_torsion_atom_site_label_1
_geom_torsion_atom_site_label_2
_geom_torsion_atom_site_label_3
_geom_torsion_atom_site_label_4
_geom_torsion
C5 N1 C1 N2 -179.9(5)
C5 N1 C1 C2 1.0(7)
N2 C1 C2 C3 -179.7(5)
N1 C1 C2 C3 -0.7(8)
C1 C2 C3 C4 -0.3(9)
C2 C3 C4 C5 1.0(9)
C2 C3 C4 C6 -179.7(6)
C3 C4 C5 N1 -0.7(8)
C6 C4 C5 N1 180.0(5)
C1 N1 C5 C4 -0.3(8)
O3 C7 C8 C9 180.0(5)
C12 C7 C8 C9 -0.2(8)
C7 C8 C9 C10 -0.4(8)
C8 C9 C10 C11 0.4(8)
C8 C9 C10 Cl1 -179.3(4)
C9 C10 C11 C12 0.2(8)
Cl1 C10 C11 C12 179.9(4)
C10 C11 C12 C7 -0.8(7)
C10 C11 C12 C13 -179.9(5)
C8 C7 C12 C11 0.8(7)
O3 C7 C12 C11 -179.4(5)
C8 C7 C12 C13 179.9(5)
O3 C7 C12 C13 -0.3(7)
C11 C12 C13 O1 -1.3(7)
C7 C12 C13 O1 179.6(5)
C11 C12 C13 O2 177.8(4)
C7 C12 C13 O2 -1.2(7)

loop_
_cod_related_entry_id
_cod_related_entry_database
_cod_related_entry_code
1 ChemSpider 30658285
